data_4135153
loop_
_publ_author_name
'Sato, Hiroshi'
'Matsui, Toshiya'
'Chen, Zhiyi'
'Pirillo, Jenny'
'Hijikata, Yuh'
'Aida, Takuzo'

_publ_section_title
;
 Photochemically Crushable and Regenerative Metal--Organic Framework
;
_journal_name_full 'Journal of the American Chemical Society'
_journal_paper_doi 10.1021/jacs.0c06615
_journal_year 2020
_chemical_formula_moiety 'C33 H19 Cd F6 N3 O7 S2'
_chemical_formula_sum 'C33 H19 Cd F6 N3 O7 S2'
_chemical_formula_weight 860.05
_space_group_crystal_system tetragonal
_space_group_IT_number 86
_space_group_name_Hall '-P 4bc'
_space_group_name_H-M_alt 'P 42/n :2'
_atom_sites_solution_hydrogens geom
_atom_sites_solution_primary direct
_atom_sites_solution_secondary difmap
_cell_angle_alpha 90.0000
_cell_angle_beta 90.0000
_cell_angle_gamma 90.0000
_cell_formula_units_Z 8
_cell_length_a 31.712(5)
_cell_length_b 31.712(5)
_cell_length_c 10.0698(14)
_cell_measurement_reflns_used 31174
_cell_measurement_temperature 93
_cell_measurement_theta_max 27.50
_cell_measurement_theta_min 3.10
_cell_volume 10127(3)
_computing_cell_refinement 'CrystalClear-SM Expert 2.0 r3'
_computing_data_collection 'CrystalClear-SM Expert 2.0 r3 (Rigaku, 2009)'
_computing_data_reduction 'CrystalClear-SM Expert 2.0 r3'
_computing_molecular_graphics 'CrystalStructure 4.1'
_computing_publication_material 'CrystalStructure 4.1 (Rigaku, 2014)'
_computing_structure_refinement 'SHELXL2013 (Sheldrick, 2008)'
_computing_structure_solution 'SIR2011 (Burla, et al., 2012)'
_diffrn_ambient_temperature 93
_diffrn_detector_area_resol_mean 14.222
_diffrn_measured_fraction_theta_full 0.998
_diffrn_measured_fraction_theta_max 0.998
_diffrn_measurement_device_type 'Rigaku Saturn724'
_diffrn_measurement_method \w
_diffrn_radiation_type 'Mo K\a'
_diffrn_radiation_wavelength 0.71075
_diffrn_reflns_av_R_equivalents 0.0587
_diffrn_reflns_Laue_measured_fraction_full 0.998
_diffrn_reflns_Laue_measured_fraction_max 0.998
_diffrn_reflns_limit_h_max 41
_diffrn_reflns_limit_h_min -41
_diffrn_reflns_limit_k_max 29
_diffrn_reflns_limit_k_min -41
_diffrn_reflns_limit_l_max 13
_diffrn_reflns_limit_l_min -9
_diffrn_reflns_number 82930
_diffrn_reflns_point_group_measured_fraction_full 0.998
_diffrn_reflns_point_group_measured_fraction_max 0.998
_diffrn_reflns_theta_full 25.242
_diffrn_reflns_theta_max 27.460
_diffrn_reflns_theta_min 3.075
_diffrn_standards_number 0
_exptl_absorpt_coefficient_mu 0.572
_exptl_absorpt_correction_T_max 0.989
_exptl_absorpt_correction_T_min 0.832
_exptl_absorpt_correction_type multi-scan
_exptl_absorpt_process_details 'REQAB (Rigaku, 1998)'
_exptl_crystal_colour colorless
_exptl_crystal_density_diffrn 1.128
_exptl_crystal_density_method 'not measured'
_exptl_crystal_description prism
_exptl_crystal_F_000 3424.00
_exptl_crystal_size_max 0.350
_exptl_crystal_size_mid 0.040
_exptl_crystal_size_min 0.020
_refine_diff_density_max 1.39
_refine_diff_density_min -0.64
_refine_ls_extinction_method none
_refine_ls_goodness_of_fit_ref 1.178
_refine_ls_hydrogen_treatment constr
_refine_ls_number_parameters 469
_refine_ls_number_reflns 11553
_refine_ls_number_restraints 0
_refine_ls_R_factor_all 0.0691
_refine_ls_R_factor_gt 0.0676
_refine_ls_shift/su_max 0.000
_refine_ls_structure_factor_coef Fsqd
_refine_ls_weighting_details 'w = 1/[\s^2^(Fo^2^)+(0.0705P)^2^+25.4292P] where P=(Fo^2^+2Fc^2^)/3'
_refine_ls_weighting_scheme calc
_refine_ls_wR_factor_gt 0.1830
_refine_ls_wR_factor_ref 0.1840
_reflns_number_gt 11224
_reflns_number_total 11553
_reflns_threshold_expression F^2^>2.0\s(F^2^)
_cod_data_source_file ja0c06615_si_002.cif
_cod_data_source_block 160606_TM087ipNO2_101010mM
_cod_original_sg_symbol_H-M 'P 42/n'
_cod_database_code 4135153
_shelxl_res_file
;
TITL 160606_TM087ipNO2_101010mM
CELL  0.71075 31.71200 31.71200 10.06980 90.00000 90.00000 90.00000
ZERR  8 0.00500 0.00500 0.00140 0.00000 0.00000 0.00000
LATT 1
SYMM    -Y, .50+X, .50+Z
SYMM .50-X, .50-Y,    +Z
SYMM .50+Y,    -X, .50+Z
SFAC C H CD F N O S
UNIT 336 320 8 48 40 72 16
SHEL 6.790236 0.769625
L.S. 15
FMAP 2
PLAN -25
WPDB -2
HTAB
BOND $H
CONF
LIST 4
TEMP -180.0
ACTA
SIZE 0.350 0.040 0.020
ABIN
WGHT    0.070500   25.429201
FVAR       0.14147
CD1   3    0.071796    0.043356    0.274978    11.00000    0.03985    0.04386 =
         0.02533   -0.00274   -0.00037    0.01255
S1    7   -0.163423    0.089740    0.207175    11.00000    0.03487    0.04864 =
         0.02541    0.00413   -0.00561    0.00433
S5    7   -0.314646    0.027952    0.432037    11.00000    0.04807    0.03522 =
         0.08072    0.00496   -0.00771   -0.01060
F39   4   -0.213665    0.148057    0.843847    11.00000    0.05370    0.11036 =
         0.04625   -0.01993   -0.00276    0.00003
F40   4   -0.229458    0.212684    0.791501    11.00000    0.04996    0.08420 =
         0.11662   -0.06737   -0.00434    0.01094
F41   4   -0.291878    0.188525    0.635646    11.00000    0.03933    0.07138 =
         0.13214   -0.05350   -0.01545    0.02055
F43   4   -0.155917    0.162706    0.672973    11.00000    0.03149    0.04977 =
         0.05072   -0.01732   -0.01143    0.00796
F44   4   -0.193712    0.206775    0.557804    11.00000    0.05885    0.03465 =
         0.08670   -0.00974   -0.02896    0.00103
F45   4   -0.291818    0.137269    0.777986    11.00000    0.04529    0.13149 =
         0.06497   -0.03936    0.01539   -0.01144
O31   6    0.071001    0.117590    0.285004    11.00000    0.09066    0.05126 =
         0.12454   -0.01061    0.00429    0.00847
O33   6    0.260258    0.052088   -0.314637    11.00000    0.04321    0.22775 =
         0.07631   -0.05145    0.01072   -0.01482
O42   6    0.132949    0.033022   -0.586791    11.00000    0.04944    0.09215 =
         0.02323   -0.00515    0.00283    0.00695
O48   6    0.121011    0.049757    0.118955    11.00000    0.06065    0.07402 =
         0.02231   -0.00444    0.00399   -0.00693
O49   6    0.255127    0.059860   -0.102828    11.00000    0.04608    0.47926 =
         0.07424   -0.07169   -0.01267   -0.03369
O50   6    0.071710    0.043256   -0.491723    11.00000    0.03733    0.07367 =
         0.03399   -0.01155   -0.00638    0.01132
O51   6    0.061542    0.044281    0.005475    11.00000    0.04456    0.07180 =
         0.03107    0.00064    0.01040    0.00839
N34   5   -0.470984    0.069711    0.270415    11.00000    0.04094    0.04197 =
         0.02506    0.00030   -0.00429   -0.01380
N36   5   -0.000559    0.047015    0.291165    11.00000    0.03978    0.04951 =
         0.02552    0.00036   -0.00024    0.01695
N53   5    0.239165    0.053616   -0.211111    11.00000    0.03762    0.24750 =
         0.06313   -0.03733   -0.00061   -0.01050
C2    1    0.126523    0.045476   -0.112209    11.00000    0.03921    0.04980 =
         0.02490    0.00223    0.00258    0.00597
C3    1   -0.188116    0.116516    0.433484    11.00000    0.03124    0.02254 =
         0.04196    0.00328   -0.00492    0.00156
C4    1   -0.201919    0.112315    0.305314    11.00000    0.03220    0.02959 =
         0.03706    0.00537   -0.00680   -0.00129
C6    1    0.100017    0.046374    0.011878    11.00000    0.05252    0.05147 =
         0.02413   -0.00175    0.00392    0.00697
C7    1   -0.085663    0.070746    0.320013    11.00000    0.03715    0.03626 =
         0.02121    0.00184   -0.00539    0.00554
C8    1   -0.409332    0.033741    0.346980    11.00000    0.04772    0.04004 =
         0.04568   -0.00640   -0.00469   -0.00868
AFIX  43
H8    2   -0.395622    0.007668    0.364130    11.00000   -1.20000
AFIX   0
C9    1   -0.449946    0.034334    0.297074    11.00000    0.04549    0.04260 =
         0.04281   -0.00315   -0.00129   -0.01523
AFIX  43
H9    2   -0.463568    0.008149    0.280946    11.00000   -1.20000
AFIX   0
C10   1   -0.213212    0.135271    0.541579    11.00000    0.02851    0.03213 =
         0.04500   -0.00835   -0.00874    0.00434
C11   1   -0.026208    0.051241    0.186303    11.00000    0.04582    0.05613 =
         0.02361   -0.00174   -0.00169    0.01177
AFIX  43
H11   2   -0.015082    0.045791    0.100408    11.00000   -1.20000
AFIX   0
C12   1   -0.067914    0.063089    0.196544    11.00000    0.04062    0.05384 =
         0.02772    0.00078   -0.00493    0.00838
AFIX  43
H12   2   -0.084558    0.066018    0.118648    11.00000   -1.20000
AFIX   0
C13   1    0.170331    0.048874   -0.101738    11.00000    0.04417    0.09418 =
         0.02825   -0.00631   -0.00460    0.00234
AFIX  43
H13   2    0.183926    0.050905   -0.017915    11.00000   -1.20000
AFIX   0
C14   1   -0.410670    0.108715    0.345110    11.00000    0.04381    0.04245 =
         0.02967    0.00447   -0.00564   -0.01722
AFIX  43
H14   2   -0.397936    0.135328    0.361481    11.00000   -1.20000
AFIX   0
C15   1    0.174983    0.045765   -0.345014    11.00000    0.04004    0.08043 =
         0.02932   -0.00996    0.00081   -0.00187
AFIX  43
H15   2    0.191796    0.046275   -0.423080    11.00000   -1.20000
AFIX   0
C16   1   -0.388562    0.071925    0.372050    11.00000    0.03950    0.04191 =
         0.03044    0.00041    0.00121   -0.01249
C17   1   -0.253621    0.127660    0.575607    11.00000    0.03373    0.04029 =
         0.04041   -0.01031   -0.00242    0.00397
C18   1   -0.282824    0.096341    0.520084    11.00000    0.03498    0.04476 =
         0.03636   -0.00269   -0.00112   -0.00353
C19   1   -0.324627    0.106522    0.479611    11.00000    0.02970    0.04213 =
         0.03834   -0.00603    0.00438   -0.00459
AFIX  43
H19   2   -0.336496    0.133905    0.487777    11.00000   -1.20000
AFIX   0
C20   1    0.110718    0.038756   -0.485366    11.00000    0.04062    0.04722 =
         0.02556    0.00005   -0.00174    0.00503
C21   1   -0.242975    0.125872    0.243159    11.00000    0.03554    0.04964 =
         0.04155    0.00904   -0.01175    0.00170
AFIX  33
H21A  2   -0.243041    0.118204    0.148882    11.00000   -1.20000
H21B  2   -0.266442    0.111741    0.288206    11.00000   -1.20000
H21C  2   -0.246137    0.156485    0.251975    11.00000   -1.20000
AFIX   0
C22   1   -0.059630    0.063728    0.428884    11.00000    0.04452    0.09214 =
         0.01964    0.00689    0.00406    0.03034
AFIX  43
H22   2   -0.070595    0.066868    0.516119    11.00000   -1.20000
AFIX   0
C23   1   -0.345766    0.073103    0.428194    11.00000    0.03867    0.04267 =
         0.04033    0.00346    0.00034   -0.01127
C24   1   -0.018116    0.052274    0.411536    11.00000    0.04546    0.08489 =
         0.02721    0.00449   -0.00149    0.02763
AFIX  43
H24   2   -0.001130    0.047892    0.488010    11.00000   -1.20000
AFIX   0
C25   1   -0.195424    0.170112    0.625553    11.00000    0.03053    0.03932 =
         0.05485   -0.01470   -0.00996    0.00733
C26   1   -0.226444    0.174299    0.743380    11.00000    0.03922    0.06084 =
         0.07653   -0.03452   -0.00024    0.00848
C27   1    0.193407    0.049147   -0.221398    11.00000    0.03367    0.11349 =
         0.04158   -0.01802   -0.00232   -0.00217
C28   1   -0.267889    0.156650    0.683729    11.00000    0.03039    0.07155 =
         0.08258   -0.03583   -0.00535    0.00814
C29   1   -0.272839    0.054553    0.502702    11.00000    0.04303    0.03916 =
         0.05812    0.00757   -0.00751   -0.00596
C30   1   -0.232950    0.031503    0.532996    11.00000    0.05033    0.03827 =
         0.09073    0.01123   -0.01127   -0.00354
AFIX  33
H30A  2   -0.236129    0.001749    0.508685    11.00000   -1.20000
H30B  2   -0.209724    0.043916    0.482073    11.00000   -1.20000
H30C  2   -0.226806    0.033709    0.628120    11.00000   -1.20000
AFIX   0
C35   1   -0.451457    0.106764    0.294162    11.00000    0.04504    0.04074 =
         0.03310    0.00385   -0.00257   -0.01432
AFIX  43
H35   2   -0.465973    0.132295    0.275561    11.00000   -1.20000
AFIX   0
C37   1   -0.128593    0.086074    0.338718    11.00000    0.03373    0.03327 =
         0.02763    0.00366   -0.00513    0.00492
C38   1   -0.146261    0.101716    0.451388    11.00000    0.03007    0.03391 =
         0.02867   -0.00122   -0.00666    0.00484
AFIX  43
H38   2   -0.131959    0.102654    0.534231    11.00000   -1.20000
AFIX   0
C46   1    0.131854    0.041640   -0.353518    11.00000    0.03736    0.04478 =
         0.02040   -0.00298    0.00107    0.00445
C47   1    0.107727    0.041589   -0.236272    11.00000    0.03220    0.03800 =
         0.02435   -0.00099   -0.00114    0.00617
AFIX  43
H47   2    0.077953    0.038839   -0.242035    11.00000   -1.20000
AFIX   0
HKLF 4
 
REM  160606_TM087ipNO2_101010mM
REM R1 =  0.0676 for   11224 Fo > 4sig(Fo)  and  0.0691 for all   11553 data
REM    469 parameters refined using      0 restraints
 
END  
     
WGHT      0.0705     25.4290 

REM Instructions for potential hydrogen bonds
HTAB C11 O51
EQIV $1 x, y, z+1
HTAB C24 O50_$1
HTAB C38 F43

REM Highest difference peak  1.394,  deepest hole -0.637,  1-sigma level  0.103
Q1    1   0.0678  0.1399  0.1787  11.00000  0.05    1.39
Q2    1  -0.1620  0.0990  0.3204  11.00000  0.05    0.53
Q3    1  -0.2916  0.1694  0.7610  11.00000  0.05    0.47
Q4    1  -0.2579  0.1050  0.2240  11.00000  0.05    0.45
Q5    1  -0.2321  0.2370  0.6808  11.00000  0.05    0.44
Q6    1  -0.2695  0.0922  0.2391  11.00000  0.05    0.42
Q7    1  -0.1605  0.0904  0.1373  11.00000  0.05    0.41
Q8    1  -0.2387  0.1375  0.1563  11.00000  0.05    0.40
Q9    1  -0.3244  0.0435  0.5041  11.00000  0.05    0.40
Q10   1  -0.2598  0.1475  0.2962  11.00000  0.05    0.38
Q11   1   0.0689  0.0418  0.3843  11.00000  0.05    0.36
Q12   1  -0.2399  0.0014  0.5784  11.00000  0.05    0.36
Q13   1  -0.2150  0.0524  0.6013  11.00000  0.05    0.36
Q14   1   0.2901  0.9680  0.0577  11.00000  0.05    0.35
Q15   1  -0.2236  0.1163  0.2796  11.00000  0.05    0.35
Q16   1   0.0748  0.2802  0.2358  11.00000  0.05    0.34
Q17   1  -0.1520  0.0603  0.2859  11.00000  0.05    0.34
Q18   1  -0.1262  0.0907  0.2912  11.00000  0.05    0.33
Q19   1  -0.1653  0.2018  0.5078  11.00000  0.05    0.33
Q20   1  -0.2790  0.2077  0.5727  11.00000  0.05    0.32
Q21   1  -0.3292  0.0617  0.4012  11.00000  0.05    0.32
Q22   1  -0.1870  0.1112  0.2596  11.00000  0.05    0.32
Q23   1   0.1092  0.2802  0.3105  11.00000  0.05    0.31
Q24   1  -0.1115  0.0752  0.3377  11.00000  0.05    0.31
Q25   1   0.0660  0.0465  0.1349  11.00000  0.05    0.31
;
_platon_squeeze_void_probe_radius 1.20

loop_
_symmetry_equiv_pos_site_id
_space_group_symop_operation_xyz
1 +X,+Y,+Z
2 -Y,1/2+X,1/2+Z
3 1/2-X,1/2-Y,+Z
4 1/2+Y,-X,1/2+Z
5 -X,-Y,-Z
6 +Y,1/2-X,1/2-Z
7 1/2+X,1/2+Y,-Z
8 1/2-Y,+X,1/2-Z

loop_
_atom_site_label
_atom_site_type_symbol
_atom_site_fract_x
_atom_site_fract_y
_atom_site_fract_z
_atom_site_U_iso_or_equiv
_atom_site_adp_type
_atom_site_occupancy
_atom_site_site_symmetry_multiplicity
_atom_site_calc_flag
_atom_site_refinement_flags
_atom_site_disorder_assembly
_atom_site_disorder_group
Cd1 Cd 1.07180(2) 0.04336(2) 0.27498(3) 0.03635(11) Uani 1 8 d . . .
S1 S 0.83658(3) 0.08974(3) 0.20717(10) 0.0363(2) Uani 1 8 d . . .
S5 S 0.68535(4) 0.02795(4) 0.43204(16) 0.0547(3) Uani 1 8 d . . .
F39 F 0.78633(10) 0.14806(12) 0.8438(3) 0.0701(9) Uani 1 8 d . . .
F40 F 0.77054(10) 0.21268(12) 0.7915(4) 0.0836(13) Uani 1 8 d . . .
F41 F 0.70812(9) 0.18852(11) 0.6357(4) 0.0809(12) Uani 1 8 d . . .
F43 F 0.84408(7) 0.16271(8) 0.6730(3) 0.0440(6) Uani 1 8 d . . .
F44 F 0.80629(9) 0.20677(8) 0.5578(4) 0.0601(8) Uani 1 8 d . . .
F45 F 0.70818(10) 0.13727(14) 0.7780(4) 0.0806(12) Uani 1 8 d . . .
O31 O 1.07100(16) 0.11759(14) 0.2850(6) 0.0888(15) Uani 1 8 d . . .
O33 O 1.26026(13) 0.0521(2) -0.3146(6) 0.116(2) Uani 1 8 d . . .
O42 O 1.13295(10) 0.03302(13) -0.5868(3) 0.0549(9) Uani 1 8 d . . .
O48 O 1.12101(11) 0.04976(12) 0.1190(3) 0.0523(8) Uani 1 8 d . . .
O49 O 1.25513(16) 0.0599(4) -0.1028(6) 0.200(5) Uani 1 8 d . . .
O50 O 1.07171(9) 0.04326(11) -0.4917(3) 0.0483(8) Uani 1 8 d . . .
O51 O 1.06154(10) 0.04428(11) 0.0055(3) 0.0491(8) Uani 1 8 d . . .
N34 N 0.52902(11) 0.06971(11) 0.2704(3) 0.0360(7) Uani 1 8 d . . .
N36 N 0.99944(11) 0.04702(12) 0.2912(3) 0.0383(8) Uani 1 8 d . . .
N53 N 1.23916(16) 0.0536(3) -0.2111(6) 0.116(3) Uani 1 8 d . . .
C2 C 1.12652(13) 0.04548(14) -0.1122(4) 0.0380(9) Uani 1 8 d . . .
C3 C 0.81188(11) 0.11652(11) 0.4335(4) 0.0319(8) Uani 1 8 d . . .
C4 C 0.79808(12) 0.11232(12) 0.3053(4) 0.0329(8) Uani 1 8 d . . .
C6 C 1.10002(15) 0.04637(14) 0.0119(4) 0.0427(9) Uani 1 8 d . . .
C7 C 0.91434(12) 0.07075(12) 0.3200(4) 0.0315(7) Uani 1 8 d . . .
C8 C 0.59067(14) 0.03374(14) 0.3470(5) 0.0445(10) Uani 1 8 d . . .
C9 C 0.55005(14) 0.03433(14) 0.2971(5) 0.0436(10) Uani 1 8 d . . .
C10 C 0.78679(12) 0.13527(12) 0.5416(4) 0.0352(8) Uani 1 8 d . . .
C11 C 0.97379(14) 0.05124(14) 0.1863(4) 0.0419(9) Uani 1 8 d . . .
C12 C 0.93209(13) 0.06309(14) 0.1965(4) 0.0407(9) Uani 1 8 d . . .
C13 C 1.17033(15) 0.04887(19) -0.1017(5) 0.0555(13) Uani 1 8 d . . .
C14 C 0.58933(13) 0.10872(13) 0.3451(4) 0.0386(9) Uani 1 8 d . . .
C15 C 1.17498(14) 0.04577(17) -0.3450(5) 0.0499(11) Uani 1 8 d . . .
C16 C 0.61144(13) 0.07192(13) 0.3720(4) 0.0373(8) Uani 1 8 d . . .
C17 C 0.74638(12) 0.12766(13) 0.5756(4) 0.0381(9) Uani 1 8 d . . .
C18 C 0.71718(13) 0.09634(13) 0.5201(4) 0.0387(9) Uani 1 8 d . . .
C19 C 0.67537(12) 0.10652(13) 0.4796(4) 0.0367(8) Uani 1 8 d . . .
C20 C 1.11072(13) 0.03876(14) -0.4854(4) 0.0378(8) Uani 1 8 d . . .
C21 C 0.75702(13) 0.12587(15) 0.2432(5) 0.0422(9) Uani 1 8 d . . .
C22 C 0.94037(14) 0.06373(18) 0.4289(4) 0.0521(13) Uani 1 8 d . . .
C23 C 0.65423(13) 0.07310(13) 0.4282(5) 0.0406(9) Uani 1 8 d . . .
C24 C 0.98188(15) 0.05227(18) 0.4115(4) 0.0525(13) Uani 1 8 d . . .
C25 C 0.80458(12) 0.17011(13) 0.6256(5) 0.0416(10) Uani 1 8 d . . .
C26 C 0.77356(15) 0.17430(18) 0.7434(6) 0.0589(14) Uani 1 8 d . . .
C27 C 1.19341(15) 0.0491(2) -0.2214(5) 0.0629(16) Uani 1 8 d . . .
C28 C 0.73211(14) 0.15665(18) 0.6837(7) 0.0615(15) Uani 1 8 d . . .
C29 C 0.72716(14) 0.05455(14) 0.5027(5) 0.0468(10) Uani 1 8 d . . .
C30 C 0.76705(16) 0.03150(15) 0.5330(7) 0.0598(14) Uani 1 8 d . . .
C35 C 0.54854(14) 0.10676(14) 0.2942(4) 0.0396(9) Uani 1 8 d . . .
C37 C 0.87141(12) 0.08607(12) 0.3387(4) 0.0315(7) Uani 1 8 d . . .
C38 C 0.85374(11) 0.10172(11) 0.4514(4) 0.0309(7) Uani 1 8 d . . .
C46 C 1.13185(12) 0.04164(13) -0.3535(4) 0.0342(8) Uani 1 8 d . . .
C47 C 1.10773(12) 0.04159(12) -0.2363(4) 0.0315(7) Uani 1 8 d . . .
H8 H 0.60438 0.00767 0.36413 0.0534 Uiso 1 8 calc R . .
H9 H 0.53643 0.00815 0.28095 0.0524 Uiso 1 8 calc R . .
H11 H 0.98492 0.04579 0.10041 0.0502 Uiso 1 8 calc R . .
H12 H 0.91544 0.06602 0.11865 0.0489 Uiso 1 8 calc R . .
H13 H 1.18393 0.0509 -0.01791 0.0666 Uiso 1 8 calc R . .
H14 H 0.60206 0.13533 0.36148 0.0464 Uiso 1 8 calc R . .
H15 H 1.1918 0.04628 -0.42308 0.0599 Uiso 1 8 calc R . .
H19 H 0.6635 0.1339 0.48778 0.0441 Uiso 1 8 calc R . .
H21A H 0.75696 0.1182 0.14888 0.0507 Uiso 1 8 calc R . .
H21B H 0.73356 0.11174 0.28821 0.0507 Uiso 1 8 calc R . .
H21C H 0.75386 0.15649 0.25197 0.0507 Uiso 1 8 calc R . .
H22 H 0.9294 0.06687 0.51612 0.0625 Uiso 1 8 calc R . .
H24 H 0.99887 0.04789 0.48801 0.0630 Uiso 1 8 calc R . .
H30A H 0.76387 0.00175 0.50869 0.0717 Uiso 1 8 calc R . .
H30B H 0.79028 0.04392 0.48207 0.0717 Uiso 1 8 calc R . .
H30C H 0.77319 0.03371 0.62812 0.0717 Uiso 1 8 calc R . .
H35 H 0.53403 0.13229 0.27556 0.0475 Uiso 1 8 calc R . .
H38 H 0.86804 0.10265 0.53423 0.0371 Uiso 1 8 calc R . .
H47 H 1.07795 0.03884 -0.24204 0.0378 Uiso 1 8 calc R . .

loop_
_atom_site_aniso_label
_atom_site_aniso_U_11
_atom_site_aniso_U_22
_atom_site_aniso_U_33
_atom_site_aniso_U_12
_atom_site_aniso_U_13
_atom_site_aniso_U_23
Cd1 0.03985(17) 0.04386(18) 0.02533(17) 0.01255(11) -0.00037(11) -0.00274(11)
S1 0.0349(5) 0.0486(6) 0.0254(4) 0.0043(4) -0.0056(4) 0.0041(4)
S5 0.0481(6) 0.0352(5) 0.0807(9) -0.0106(5) -0.0077(6) 0.0050(6)
F39 0.0537(17) 0.110(3) 0.0462(17) 0.0000(17) -0.0028(14) -0.0199(18)
F40 0.0500(17) 0.084(2) 0.117(3) 0.0109(16) -0.0043(18) -0.067(2)
F41 0.0393(15) 0.071(2) 0.132(3) 0.0205(14) -0.0155(18) -0.053(2)
F43 0.0315(11) 0.0498(14) 0.0507(15) 0.0080(10) -0.0114(11) -0.0173(12)
F44 0.0589(17) 0.0347(13) 0.087(2) 0.0010(11) -0.0290(16) -0.0097(14)
F45 0.0453(17) 0.131(3) 0.065(2) -0.0114(18) 0.0154(15) -0.039(2)
O31 0.091(3) 0.051(2) 0.125(5) 0.008(2) 0.004(3) -0.011(3)
O33 0.043(2) 0.228(7) 0.076(3) -0.015(3) 0.011(2) -0.051(4)
O42 0.0494(18) 0.092(3) 0.0232(15) 0.0069(17) 0.0028(13) -0.0052(16)
O48 0.061(2) 0.074(2) 0.0223(15) -0.0069(17) 0.0040(13) -0.0044(14)
O49 0.046(3) 0.479(16) 0.074(4) -0.034(5) -0.013(3) -0.072(6)
O50 0.0373(15) 0.074(2) 0.0340(17) 0.0113(14) -0.0064(12) -0.0116(15)
O51 0.0446(17) 0.072(2) 0.0311(16) 0.0084(15) 0.0104(13) 0.0006(14)
N34 0.0409(18) 0.0420(18) 0.0251(16) -0.0138(14) -0.0043(13) 0.0003(13)
N36 0.0398(18) 0.050(2) 0.0255(16) 0.0170(15) -0.0002(13) 0.0004(14)
N53 0.038(3) 0.248(10) 0.063(4) -0.011(4) -0.001(2) -0.037(5)
C2 0.039(2) 0.050(2) 0.0249(19) 0.0060(17) 0.0026(15) 0.0022(16)
C3 0.0312(18) 0.0225(16) 0.042(2) 0.0016(13) -0.0049(15) 0.0033(14)
C4 0.0322(18) 0.0296(17) 0.037(2) -0.0013(14) -0.0068(15) 0.0054(15)
C6 0.053(3) 0.051(2) 0.0241(19) 0.0070(19) 0.0039(17) -0.0018(17)
C7 0.0372(19) 0.0363(18) 0.0212(17) 0.0055(14) -0.0054(14) 0.0018(14)
C8 0.048(2) 0.040(2) 0.046(3) -0.0087(18) -0.0047(19) -0.0064(19)
C9 0.045(2) 0.043(2) 0.043(2) -0.0152(18) -0.0013(18) -0.0032(18)
C10 0.0285(17) 0.0321(18) 0.045(2) 0.0043(14) -0.0087(16) -0.0083(16)
C11 0.046(2) 0.056(3) 0.0236(19) 0.0118(19) -0.0017(17) -0.0017(17)
C12 0.041(2) 0.054(2) 0.028(2) 0.0084(18) -0.0049(16) 0.0008(17)
C13 0.044(2) 0.094(4) 0.028(2) 0.002(2) -0.0046(18) -0.006(2)
C14 0.044(2) 0.042(2) 0.030(2) -0.0172(17) -0.0056(16) 0.0045(16)
C15 0.040(2) 0.080(3) 0.029(2) -0.002(2) 0.0008(17) -0.010(2)
C16 0.040(2) 0.042(2) 0.030(2) -0.0125(16) 0.0012(16) 0.0004(16)
C17 0.0337(19) 0.040(2) 0.040(2) 0.0040(16) -0.0024(16) -0.0103(17)
C18 0.0350(19) 0.045(2) 0.036(2) -0.0035(16) -0.0011(16) -0.0027(17)
C19 0.0297(18) 0.042(2) 0.038(2) -0.0046(15) 0.0044(16) -0.0060(17)
C20 0.041(2) 0.047(2) 0.0256(19) 0.0050(17) -0.0017(16) 0.0001(16)
C21 0.036(2) 0.050(2) 0.042(2) 0.0017(17) -0.0118(17) 0.0090(19)
C22 0.045(2) 0.092(4) 0.0196(19) 0.030(2) 0.0041(17) 0.007(2)
C23 0.039(2) 0.043(2) 0.040(2) -0.0113(17) 0.0003(17) 0.0035(18)
C24 0.045(2) 0.085(4) 0.027(2) 0.028(2) -0.0015(18) 0.004(2)
C25 0.0305(19) 0.039(2) 0.055(3) 0.0073(15) -0.0100(18) -0.0147(19)
C26 0.039(2) 0.061(3) 0.077(4) 0.008(2) -0.000(2) -0.035(3)
C27 0.034(2) 0.113(5) 0.042(3) -0.002(3) -0.0023(19) -0.018(3)
C28 0.030(2) 0.072(3) 0.083(4) 0.008(2) -0.005(2) -0.036(3)
C29 0.043(2) 0.039(2) 0.058(3) -0.0060(17) -0.008(2) 0.008(2)
C30 0.050(3) 0.038(2) 0.091(4) -0.004(2) -0.011(3) 0.011(3)
C35 0.045(2) 0.041(2) 0.033(2) -0.0143(17) -0.0026(17) 0.0039(16)
C37 0.0337(18) 0.0333(18) 0.0276(18) 0.0049(14) -0.0051(14) 0.0037(14)
C38 0.0301(17) 0.0339(18) 0.0287(18) 0.0048(14) -0.0067(14) -0.0012(14)
C46 0.0374(19) 0.045(2) 0.0204(17) 0.0045(16) 0.0011(14) -0.0030(15)
C47 0.0322(18) 0.0380(19) 0.0244(18) 0.0062(14) -0.0011(14) -0.0010(14)

loop_
_atom_type_symbol
_atom_type_description
_atom_type_scat_dispersion_real
_atom_type_scat_dispersion_imag
_atom_type_scat_source
C C 0.0033 0.0016
;
International Tables for Crystallography
(Vol. C, Tables 4.2.6.8 and 6.1.1.4)
;
H H 0.0000 0.0000
;
International Tables for Crystallography
(Vol. C, Table 6.1.1.4)
;
Cd Cd -0.8075 1.2024
;
International Tables for Crystallography
(Vol. C, Tables 4.2.6.8 and 6.1.1.4)
;
F F 0.0171 0.0103
;
International Tables for Crystallography
(Vol. C, Tables 4.2.6.8 and 6.1.1.4)
;
N N 0.0061 0.0033
;
International Tables for Crystallography
(Vol. C, Tables 4.2.6.8 and 6.1.1.4)
;
O O 0.0106 0.0060
;
International Tables for Crystallography
(Vol. C, Tables 4.2.6.8 and 6.1.1.4)
;
S S 0.1246 0.1234
;
International Tables for Crystallography
(Vol. C, Tables 4.2.6.8 and 6.1.1.4)
;

loop_
_geom_angle_atom_site_label_1
_geom_angle_atom_site_label_2
_geom_angle_atom_site_label_3
_geom_angle
_geom_angle_publ_flag
_geom_angle_site_symmetry_1
_geom_angle_site_symmetry_2
_geom_angle_site_symmetry_3
O31 Cd1 O42 96.89(16) yes . . 1_556
O31 Cd1 O48 86.94(17) yes . . .
O31 Cd1 O50 87.62(16) yes . . 1_556
O31 Cd1 N34 170.91(16) yes . . 6_655
O31 Cd1 N36 86.33(16) yes . . .
O42 Cd1 O48 81.71(11) yes 1_556 . .
O42 Cd1 O50 54.77(10) yes 1_556 . 1_556
O42 Cd1 N34 90.12(13) yes 1_556 . 6_655
O42 Cd1 N36 140.15(11) yes 1_556 . .
O48 Cd1 O50 135.03(11) yes . . 1_556
O48 Cd1 N34 88.36(13) yes . . 6_655
O48 Cd1 N36 138.12(12) yes . . .
O50 Cd1 N34 101.18(12) yes 1_556 . 6_655
O50 Cd1 N36 85.88(11) yes 1_556 . .
N34 Cd1 N36 92.01(13) yes 6_655 . .
C4 S1 C37 92.36(19) yes . . .
C23 S5 C29 92.5(2) yes . . .
Cd1 O42 C20 89.9(2) yes 1_554 . .
Cd1 O48 C6 102.9(3) yes . . .
Cd1 O50 C20 92.9(2) yes 1_554 . .
Cd1 N34 C9 123.6(3) yes 8_545 . .
Cd1 N34 C35 117.4(3) yes 8_545 . .
C9 N34 C35 117.9(4) yes . . .
Cd1 N36 C11 123.7(3) yes . . .
Cd1 N36 C24 118.9(3) yes . . .
C11 N36 C24 116.5(4) yes . . .
O33 N53 O49 122.3(5) yes . . .
O33 N53 C27 118.2(5) yes . . .
O49 N53 C27 119.5(5) yes . . .
C6 C2 C13 119.4(4) yes . . .
C6 C2 C47 120.5(4) yes . . .
C13 C2 C47 120.1(4) yes . . .
C4 C3 C10 124.3(3) yes . . .
C4 C3 C38 112.7(3) yes . . .
C10 C3 C38 123.0(4) yes . . .
S1 C4 C3 110.7(3) yes . . .
S1 C4 C21 119.4(3) yes . . .
C3 C4 C21 129.8(4) yes . . .
O48 C6 O51 124.8(4) yes . . .
O48 C6 C2 114.4(4) yes . . .
O51 C6 C2 120.8(4) yes . . .
C12 C7 C22 116.0(4) yes . . .
C12 C7 C37 123.6(3) yes . . .
C22 C7 C37 120.4(3) yes . . .
C9 C8 C16 119.4(4) yes . . .
N34 C9 C8 123.4(4) yes . . .
C3 C10 C17 129.0(4) yes . . .
C3 C10 C25 120.7(3) yes . . .
C17 C10 C25 110.2(4) yes . . .
N36 C11 C12 123.4(4) yes . . .
C7 C12 C11 120.3(4) yes . . .
C2 C13 C27 116.9(4) yes . . .
C16 C14 C35 120.2(4) yes . . .
C27 C15 C46 119.0(4) yes . . .
C8 C16 C14 117.0(4) yes . . .
C8 C16 C23 121.7(4) yes . . .
C14 C16 C23 121.3(4) yes . . .
C10 C17 C18 128.6(4) yes . . .
C10 C17 C28 111.3(4) yes . . .
C18 C17 C28 120.2(4) yes . . .
C17 C18 C19 122.9(4) yes . . .
C17 C18 C29 123.8(4) yes . . .
C19 C18 C29 113.4(4) yes . . .
C18 C19 C23 113.1(4) yes . . .
O42 C20 O50 122.2(4) yes . . .
O42 C20 C46 118.8(4) yes . . .
O50 C20 C46 119.0(4) yes . . .
C7 C22 C24 120.7(4) yes . . .
S5 C23 C16 120.7(3) yes . . .
S5 C23 C19 110.7(3) yes . . .
C16 C23 C19 128.5(4) yes . . .
N36 C24 C22 122.9(4) yes . . .
F43 C25 F44 106.8(3) yes . . .
F43 C25 C10 114.6(3) yes . . .
F43 C25 C26 109.3(4) yes . . .
F44 C25 C10 111.4(4) yes . . .
F44 C25 C26 109.8(4) yes . . .
C10 C25 C26 104.8(3) yes . . .
F39 C26 F40 108.2(5) yes . . .
F39 C26 C25 109.0(4) yes . . .
F39 C26 C28 108.5(4) yes . . .
F40 C26 C25 114.1(4) yes . . .
F40 C26 C28 114.6(4) yes . . .
C25 C26 C28 102.2(5) yes . . .
N53 C27 C13 117.1(5) yes . . .
N53 C27 C15 119.5(5) yes . . .
C13 C27 C15 123.4(4) yes . . .
F41 C28 F45 105.8(4) yes . . .
F41 C28 C17 111.6(5) yes . . .
F41 C28 C26 110.2(4) yes . . .
F45 C28 C17 113.5(4) yes . . .
F45 C28 C26 111.4(5) yes . . .
C17 C28 C26 104.3(4) yes . . .
S5 C29 C18 110.3(3) yes . . .
S5 C29 C30 119.8(3) yes . . .
C18 C29 C30 129.9(4) yes . . .
N34 C35 C14 122.0(4) yes . . .
S1 C37 C7 121.3(3) yes . . .
S1 C37 C38 110.6(3) yes . . .
C7 C37 C38 127.9(3) yes . . .
C3 C38 C37 113.6(3) yes . . .
C15 C46 C20 120.5(4) yes . . .
C15 C46 C47 119.2(4) yes . . .
C20 C46 C47 120.2(3) yes . . .
C2 C47 C46 121.4(4) yes . . .
C9 C8 H8 120.278 no . . .
C16 C8 H8 120.273 no . . .
N34 C9 H9 118.291 no . . .
C8 C9 H9 118.286 no . . .
N36 C11 H11 118.285 no . . .
C12 C11 H11 118.299 no . . .
C7 C12 H12 119.844 no . . .
C11 C12 H12 119.868 no . . .
C2 C13 H13 121.569 no . . .
C27 C13 H13 121.551 no . . .
C16 C14 H14 119.885 no . . .
C35 C14 H14 119.883 no . . .
C27 C15 H15 120.496 no . . .
C46 C15 H15 120.521 no . . .
C18 C19 H19 123.458 no . . .
C23 C19 H19 123.453 no . . .
C4 C21 H21A 109.460 no . . .
C4 C21 H21B 109.470 no . . .
C4 C21 H21C 109.461 no . . .
H21A C21 H21B 109.483 no . . .
H21A C21 H21C 109.471 no . . .
H21B C21 H21C 109.482 no . . .
C7 C22 H22 119.666 no . . .
C24 C22 H22 119.672 no . . .
N36 C24 H24 118.545 no . . .
C22 C24 H24 118.559 no . . .
C29 C30 H30A 109.465 no . . .
C29 C30 H30B 109.464 no . . .
C29 C30 H30C 109.463 no . . .
H30A C30 H30B 109.481 no . . .
H30A C30 H30C 109.481 no . . .
H30B C30 H30C 109.472 no . . .
N34 C35 H35 119.010 no . . .
C14 C35 H35 118.976 no . . .
C3 C38 H38 123.212 no . . .
C37 C38 H38 123.198 no . . .
C2 C47 H47 119.296 no . . .
C46 C47 H47 119.287 no . . .

loop_
_geom_bond_atom_site_label_1
_geom_bond_atom_site_label_2
_geom_bond_distance
_geom_bond_publ_flag
_geom_bond_site_symmetry_1
_geom_bond_site_symmetry_2
Cd1 O31 2.356(5) yes . .
Cd1 O42 2.409(3) yes . 1_556
Cd1 O48 2.224(3) yes . .
Cd1 O50 2.349(3) yes . 1_556
Cd1 N34 2.341(4) yes . 6_655
Cd1 N36 2.303(4) yes . .
S1 C4 1.726(4) yes . .
S1 C37 1.729(4) yes . .
S5 C23 1.739(4) yes . .
S5 C29 1.725(5) yes . .
F39 C26 1.371(7) yes . .
F40 C26 1.314(7) yes . .
F41 C28 1.354(6) yes . .
F43 C25 1.361(5) yes . .
F44 C25 1.349(5) yes . .
F45 C28 1.362(7) yes . .
O33 N53 1.240(8) yes . .
O42 C20 1.254(5) yes . .
O48 C6 1.272(5) yes . .
O49 N53 1.218(9) yes . .
O50 C20 1.247(5) yes . .
O51 C6 1.224(6) yes . .
N34 C9 1.333(6) yes . .
N34 C35 1.349(6) yes . .
N36 C11 1.340(5) yes . .
N36 C24 1.344(6) yes . .
N53 C27 1.461(7) yes . .
C2 C6 1.506(6) yes . .
C2 C13 1.397(6) yes . .
C2 C47 1.390(5) yes . .
C3 C4 1.369(6) yes . .
C3 C10 1.474(6) yes . .
C3 C38 1.419(5) yes . .
C4 C21 1.507(6) yes . .
C7 C12 1.386(6) yes . .
C7 C22 1.390(6) yes . .
C7 C37 1.458(5) yes . .
C8 C9 1.383(6) yes . .
C8 C16 1.401(6) yes . .
C10 C17 1.348(5) yes . .
C10 C25 1.501(6) yes . .
C11 C12 1.379(6) yes . .
C13 C27 1.410(7) yes . .
C14 C16 1.388(6) yes . .
C14 C35 1.393(6) yes . .
C15 C27 1.379(7) yes . .
C15 C46 1.377(6) yes . .
C16 C23 1.470(6) yes . .
C17 C18 1.469(6) yes . .
C17 C28 1.495(7) yes . .
C18 C19 1.424(6) yes . .
C18 C29 1.374(6) yes . .
C19 C23 1.357(6) yes . .
C20 C46 1.490(5) yes . .
C22 C24 1.377(7) yes . .
C25 C26 1.547(7) yes . .
C26 C28 1.550(7) yes . .
C29 C30 1.493(7) yes . .
C37 C38 1.359(5) yes . .
C46 C47 1.407(5) yes . .
C8 H8 0.950 no . .
C9 H9 0.950 no . .
C11 H11 0.950 no . .
C12 H12 0.950 no . .
C13 H13 0.950 no . .
C14 H14 0.950 no . .
C15 H15 0.950 no . .
C19 H19 0.950 no . .
C21 H21A 0.980 no . .
C21 H21B 0.980 no . .
C21 H21C 0.980 no . .
C22 H22 0.950 no . .
C24 H24 0.950 no . .
C30 H30A 0.980 no . .
C30 H30B 0.980 no . .
C30 H30C 0.980 no . .
C35 H35 0.950 no . .
C38 H38 0.950 no . .
C47 H47 0.950 no . .

loop_
_geom_contact_atom_site_label_1
_geom_contact_atom_site_label_2
_geom_contact_distance
_geom_contact_publ_flag
_geom_contact_site_symmetry_1
_geom_contact_site_symmetry_2
Cd1 O51 2.733(3) no . .
S1 C12 3.146(4) no . .
S5 O33 3.289(7) no . 5_755
S5 C8 3.128(5) no . .
F39 F41 3.492(5) no . .
F39 F41 3.591(5) no . 2_645
F39 F43 2.556(4) no . .
F39 F44 3.488(5) no . .
F39 F45 2.588(5) no . .
F39 C10 3.071(5) no . .
F39 C17 3.053(5) no . .
F40 F40 2.702(5) no . 3_655
F40 F41 2.640(5) no . .
F40 F41 3.569(5) no . 3_655
F40 F43 3.062(4) no . .
F40 F44 2.619(5) no . .
F40 F44 3.412(5) no . 4_565
F40 F45 3.106(5) no . .
F40 C10 3.553(6) no . .
F40 C17 3.547(6) no . .
F41 F44 3.262(4) no . .
F41 F44 3.442(4) no . 3_655
F41 C4 3.511(5) no . 4_565
F41 C10 3.158(5) no . .
F41 C18 3.159(6) no . .
F41 C19 3.211(6) no . .
F41 C21 3.310(6) no . 4_565
F41 C25 3.116(5) no . .
F43 C3 3.001(5) no . .
F43 C14 3.265(5) no . 2_645
F43 C17 3.435(5) no . .
F43 C19 3.486(5) no . 2_645
F43 C21 3.217(5) no . 2_645
F43 C28 3.558(5) no . .
F43 C38 2.969(5) no . .
F44 F45 3.338(5) no . 2_644
F44 C3 3.129(5) no . .
F44 C17 3.152(5) no . .
F44 C21 3.264(5) no . 2_645
F44 C28 3.109(6) no . .
F45 C10 3.448(5) no . .
F45 C18 2.917(6) no . .
F45 C19 3.326(6) no . .
F45 C25 3.576(5) no . .
O33 C13 3.569(7) no . .
O33 C15 2.729(6) no . .
O33 C30 3.551(9) no . 5_755
O42 C15 2.805(5) no . .
O42 C35 3.426(6) no . 6_654
O48 C13 2.718(6) no . .
O48 C35 3.269(6) no . 6_655
O49 C13 2.712(7) no . .
O49 C15 3.551(7) no . .
O50 C15 3.594(5) no . .
O50 C22 3.473(7) no . 5_755
O50 C24 3.024(6) no . 1_554
O50 C24 3.566(6) no . 5_755
O50 C47 2.815(5) no . .
O51 N34 3.250(5) no . 6_655
O51 N36 3.487(5) no . .
O51 C11 3.333(5) no . .
O51 C47 2.842(5) no . .
N34 C6 3.383(6) no . 8_545
N34 C16 2.808(5) no . .
N36 C7 2.817(5) no . .
N36 C9 3.390(6) no . 6_655
C2 C15 2.803(6) no . .
C3 C18 3.192(5) no . .
C3 C29 3.401(6) no . .
C3 C30 3.209(6) no . .
C4 C17 3.215(6) no . .
C4 C18 3.393(6) no . .
C4 C29 3.516(6) no . .
C4 C30 3.577(7) no . .
C6 C35 3.594(6) no . 6_655
C8 C35 2.726(6) no . .
C9 C14 2.711(6) no . .
C10 C21 3.164(6) no . .
C10 C29 3.207(6) no . .
C10 C30 3.351(6) no . .
C11 C22 2.692(6) no . .
C12 C24 2.701(6) no . .
C12 C47 3.574(6) no . 5_755
C13 C46 2.823(6) no . .
C14 C19 3.047(6) no . .
C17 C21 3.365(6) no . .
C17 C30 3.148(6) no . .
C18 C21 3.201(6) no . .
C19 C21 3.571(6) no . .
C19 C28 3.161(7) no . .
C21 C29 3.584(7) no . .
C22 C38 3.008(6) no . .
C25 C38 3.195(6) no . .
C27 C47 2.732(6) no . .
Cd1 H9 3.2854 no . 6_655
Cd1 H11 3.2691 no . .
Cd1 H24 3.1577 no . .
Cd1 H35 3.1562 no . 6_655
S1 H12 2.7594 no . .
S1 H19 3.3509 no . 2_644
S1 H21A 2.7449 no . .
S1 H21B 3.4389 no . .
S1 H21C 3.4008 no . .
S1 H30B 3.4540 no . .
S1 H38 3.4655 no . .
S5 H8 2.7339 no . .
S5 H19 3.4762 no . .
S5 H21B 3.3905 no . .
S5 H30A 2.7361 no . .
S5 H30B 3.4034 no . .
S5 H30C 3.4193 no . .
F39 H14 2.8864 no . 2_645
F39 H19 2.9563 no . 2_645
F39 H21A 3.3465 no . 1_556
F40 H21C 2.6867 no . 2_645
F41 H19 2.6869 no . .
F41 H21A 3.3374 no . 4_565
F41 H21C 2.7187 no . 4_565
F43 H14 2.7801 no . 2_645
F43 H19 3.2462 no . 2_645
F43 H21A 3.2285 no . 2_645
F43 H21B 2.8910 no . 2_645
F43 H21C 2.9981 no . 2_645
F43 H38 2.4813 no . .
F44 H21A 3.0180 no . 2_645
F44 H21B 3.5864 no . 2_645
F44 H21C 2.7288 no . 2_645
F45 H19 3.2495 no . .
O33 H15 2.4371 no . .
O33 H30A 2.7054 no . 5_755
O42 H15 2.5253 no . .
O42 H30A 3.5413 no . 5_755
O42 H35 2.8522 no . 6_654
O48 H13 2.4253 no . .
O48 H35 2.8838 no . 6_655
O49 H13 2.4311 no . .
O50 H22 3.5013 no . 5_755
O50 H24 2.3235 no . 1_554
O50 H47 2.5259 no . .
O51 H8 3.2366 no . 2_644
O51 H9 3.1715 no . 2_644
O51 H11 2.6115 no . .
O51 H11 3.3862 no . 5_755
O51 H47 2.5521 no . .
N34 H8 3.2361 no . .
N34 H14 3.2460 no . .
N34 H22 2.8282 no . 4_564
N36 H9 2.7580 no . 6_655
N36 H12 3.2368 no . .
N36 H22 3.2344 no . .
N53 H13 2.6191 no . .
N53 H15 2.6203 no . .
N53 H30A 3.4745 no . 5_755
C3 H21A 3.3540 no . .
C3 H21B 2.8864 no . .
C3 H21C 2.8866 no . .
C3 H30B 2.4514 no . .
C3 H30C 3.4990 no . .
C4 H30B 2.8168 no . .
C4 H38 3.2140 no . .
C6 H13 2.6817 no . .
C6 H35 3.4827 no . 6_655
C6 H47 2.6617 no . .
C7 H11 3.2444 no . .
C7 H24 3.2516 no . .
C7 H38 2.7987 no . .
C7 H47 3.5713 no . 5_755
C8 H11 2.9813 no . 4_565
C8 H12 3.2699 no . 4_565
C8 H14 3.2451 no . .
C9 H11 3.1179 no . 4_565
C9 H11 3.5719 no . 8_545
C9 H22 3.1002 no . 4_564
C9 H24 3.2861 no . 4_564
C9 H35 3.1552 no . .
C9 H47 3.5999 no . 4_565
C10 H21B 3.1489 no . .
C10 H21C 3.1699 no . .
C10 H30B 2.9603 no . .
C10 H30C 3.3642 no . .
C10 H38 2.7775 no . .
C11 H9 3.0042 no . 6_655
C11 H24 3.1423 no . .
C11 H47 3.3418 no . 5_755
C12 H22 3.2215 no . .
C12 H47 3.2802 no . 5_755
C13 H15 3.3077 no . .
C13 H47 3.2679 no . .
C14 H8 3.2455 no . .
C14 H12 2.9531 no . 4_565
C14 H19 2.8695 no . .
C14 H22 3.5977 no . 4_564
C14 H38 3.2437 no . 4_564
C15 H13 3.3100 no . .
C15 H30A 2.9577 no . 5_755
C15 H30B 3.3479 no . 5_755
C15 H47 3.2545 no . .
C16 H9 3.2541 no . .
C16 H11 3.5876 no . 4_565
C16 H12 2.8986 no . 4_565
C16 H19 2.8190 no . .
C16 H35 3.2612 no . .
C17 H19 2.7802 no . .
C17 H21B 2.9658 no . .
C17 H21C 3.3931 no . .
C17 H30B 3.1428 no . .
C17 H30C 3.1431 no . .
C18 H21B 2.4413 no . .
C18 H21C 3.5044 no . .
C18 H30A 3.3471 no . .
C18 H30B 2.8781 no . .
C18 H30C 2.8780 no . .
C19 H14 2.7667 no . .
C19 H21B 2.6734 no . .
C20 H15 2.6573 no . .
C20 H22 3.5966 no . 5_755
C20 H24 3.5689 no . 1_554
C20 H47 2.6615 no . .
C22 H12 3.2233 no . .
C22 H38 2.8125 no . .
C23 H8 2.6871 no . .
C23 H12 3.4111 no . 4_565
C23 H14 2.6614 no . .
C23 H21B 3.1332 no . .
C24 H9 3.5162 no . 6_655
C24 H11 3.1412 no . .
C24 H24 3.3889 no . 5_756
C25 H21C 3.1935 no . 2_645
C25 H38 3.0777 no . .
C26 H21C 3.3606 no . 2_645
C27 H30A 3.5791 no . 5_755
C28 H19 3.0245 no . .
C29 H19 3.2296 no . .
C29 H21B 2.8276 no . .
C30 H15 3.0020 no . 5_755
C35 H9 3.1534 no . .
C35 H12 3.3882 no . 4_565
C35 H22 3.0809 no . 4_564
C35 H38 3.2302 no . 4_564
C37 H12 2.6953 no . .
C37 H22 2.6351 no . .
C37 H30B 3.2388 no . .
C38 H22 2.7209 no . .
C38 H30B 2.7395 no . .
C47 H13 3.2804 no . .
C47 H15 3.2663 no . .
H8 H9 2.3119 no . .
H8 H11 3.0279 no . 4_565
H8 H47 3.5826 no . 4_565
H9 H11 3.2380 no . 4_565
H9 H11 2.9611 no . 8_545
H9 H22 3.4591 no . 4_564
H9 H24 2.9805 no . 4_564
H9 H47 2.7413 no . 4_565
H11 H12 2.3022 no . .
H12 H14 3.2565 no . 2_644
H12 H47 3.5561 no . 5_755
H14 H19 2.3272 no . .
H14 H35 2.3264 no . .
H14 H38 3.2971 no . 4_564
H15 H30A 2.2448 no . 5_755
H15 H30B 2.9762 no . 5_755
H15 H30C 3.4540 no . 5_755
H19 H21B 3.0771 no . .
H21B H30B 3.4164 no . .
H22 H24 2.3013 no . .
H22 H35 3.4259 no . 2_645
H22 H38 2.2599 no . .
H24 H24 3.0478 no . 5_756
H30B H38 3.1345 no . .
H30C H35 3.3450 no . 2_645
H35 H38 3.2621 no . 4_564

loop_
_geom_torsion_atom_site_label_1
_geom_torsion_atom_site_label_2
_geom_torsion_atom_site_label_3
_geom_torsion_atom_site_label_4
_geom_torsion
_geom_torsion_publ_flag
_geom_torsion_site_symmetry_1
_geom_torsion_site_symmetry_2
_geom_torsion_site_symmetry_3
_geom_torsion_site_symmetry_4
O31 Cd1 O42 C20 79.2(2) no . . 1_556 1_556
O31 Cd1 O48 C6 -97.5(2) no . . . .
O31 Cd1 O50 C20 -97.2(2) no . . 1_556 1_556
O31 Cd1 N36 C11 87.4(3) no . . . .
O31 Cd1 N36 C24 -81.1(3) no . . . .
O42 Cd1 O48 C6 165.1(2) no 1_556 . . .
O48 Cd1 O42 C20 165.1(2) no . . 1_556 1_556
O42 Cd1 O50 C20 2.96(16) no 1_556 . 1_556 1_556
O50 Cd1 O42 C20 -2.94(16) no 1_556 . 1_556 1_556
O42 Cd1 N34 C9 150.5(2) no 1_556 . 6_655 6_655
O42 Cd1 N34 C35 -41.8(2) no 1_556 . 6_655 6_655
N34 Cd1 O42 C20 -106.6(2) no 6_655 . 1_556 1_556
O42 Cd1 N36 C11 -176.2(2) no 1_556 . . .
O42 Cd1 N36 C24 15.3(4) no 1_556 . . .
N36 Cd1 O42 C20 -13.3(3) no . . 1_556 1_556
O48 Cd1 O50 C20 -13.9(3) no . . 1_556 1_556
O50 Cd1 O48 C6 178.94(16) no 1_556 . . .
O48 Cd1 N34 C9 -127.8(2) no . . 6_655 6_655
O48 Cd1 N34 C35 39.9(2) no . . 6_655 6_655
N34 Cd1 O48 C6 74.7(2) no 6_655 . . .
O48 Cd1 N36 C11 6.2(4) no . . . .
O48 Cd1 N36 C24 -162.3(2) no . . . .
N36 Cd1 O48 C6 -16.5(3) no . . . .
O50 Cd1 N34 C9 96.5(2) no 1_556 . 6_655 6_655
O50 Cd1 N34 C35 -95.8(2) no 1_556 . 6_655 6_655
N34 Cd1 O50 C20 85.09(19) no 6_655 . 1_556 1_556
O50 Cd1 N36 C11 175.3(3) no 1_556 . . .
O50 Cd1 N36 C24 6.8(2) no 1_556 . . .
N36 Cd1 O50 C20 176.3(2) no . . 1_556 1_556
N34 Cd1 N36 C11 -83.6(3) no 6_655 . . .
N34 Cd1 N36 C24 107.9(2) no 6_655 . . .
N36 Cd1 N34 C9 10.3(2) no . . 6_655 6_655
N36 Cd1 N34 C35 178.0(2) no . . 6_655 6_655
C4 S1 C37 C7 -176.1(3) no . . . .
C4 S1 C37 C38 -0.2(3) no . . . .
C37 S1 C4 C3 -0.2(3) no . . . .
C37 S1 C4 C21 177.3(3) no . . . .
C23 S5 C29 C18 -0.8(3) no . . . .
C23 S5 C29 C30 -179.7(3) no . . . .
C29 S5 C23 C16 178.6(3) no . . . .
C29 S5 C23 C19 -0.3(3) no . . . .
Cd1 O42 C20 O50 5.3(4) no 1_554 . . .
Cd1 O42 C20 C46 -172.7(3) no 1_554 . . .
Cd1 O48 C6 O51 6.1(5) no . . . .
Cd1 O48 C6 C2 -174.5(2) no . . . .
Cd1 O50 C20 O42 -5.5(4) no 1_554 . . .
Cd1 O50 C20 C46 172.5(3) no 1_554 . . .
Cd1 N34 C9 C8 -167.9(2) no 8_545 . . .
Cd1 N34 C35 C14 168.3(2) no 8_545 . . .
C9 N34 C35 C14 -0.1(6) no . . . .
C35 N34 C9 C8 -0.3(6) no . . . .
Cd1 N36 C11 C12 -164.5(3) no . . . .
Cd1 N36 C24 C22 165.7(3) no . . . .
C11 N36 C24 C22 -3.6(7) no . . . .
C24 N36 C11 C12 4.3(6) no . . . .
O33 N53 C27 C13 176.9(7) no . . . .
O33 N53 C27 C15 -3.6(12) no . . . .
O49 N53 C27 C13 -5.2(13) no . . . .
O49 N53 C27 C15 174.4(9) no . . . .
C6 C2 C13 C27 -178.1(4) no . . . .
C13 C2 C6 O48 -0.8(6) no . . . .
C13 C2 C6 O51 178.6(4) no . . . .
C6 C2 C47 C46 178.6(3) no . . . .
C47 C2 C6 O48 179.6(4) no . . . .
C47 C2 C6 O51 -1.0(6) no . . . .
C13 C2 C47 C46 -1.0(6) no . . . .
C47 C2 C13 C27 1.5(7) no . . . .
C4 C3 C10 C17 47.3(6) no . . . .
C4 C3 C10 C25 -127.8(4) no . . . .
C10 C3 C4 S1 179.0(3) no . . . .
C10 C3 C4 C21 1.9(6) no . . . .
C4 C3 C38 C37 -0.6(4) no . . . .
C38 C3 C4 S1 0.5(4) no . . . .
C38 C3 C4 C21 -176.6(3) no . . . .
C10 C3 C38 C37 -179.2(3) no . . . .
C38 C3 C10 C17 -134.2(4) no . . . .
C38 C3 C10 C25 50.7(5) no . . . .
C12 C7 C22 C24 3.7(7) no . . . .
C22 C7 C12 C11 -3.0(6) no . . . .
C12 C7 C37 S1 8.2(6) no . . . .
C12 C7 C37 C38 -166.9(4) no . . . .
C37 C7 C12 C11 175.8(3) no . . . .
C22 C7 C37 S1 -173.0(4) no . . . .
C22 C7 C37 C38 11.8(6) no . . . .
C37 C7 C22 C24 -175.2(4) no . . . .
C9 C8 C16 C14 0.3(6) no . . . .
C9 C8 C16 C23 178.5(4) no . . . .
C16 C8 C9 N34 0.2(7) no . . . .
C3 C10 C17 C18 4.8(7) no . . . .
C3 C10 C17 C28 -174.6(3) no . . . .
C3 C10 C25 F43 -48.3(5) no . . . .
C3 C10 C25 F44 73.1(4) no . . . .
C3 C10 C25 C26 -168.2(3) no . . . .
C17 C10 C25 F43 135.7(4) no . . . .
C17 C10 C25 F44 -102.9(4) no . . . .
C17 C10 C25 C26 15.8(4) no . . . .
C25 C10 C17 C18 -179.7(4) no . . . .
C25 C10 C17 C28 1.0(5) no . . . .
N36 C11 C12 C7 -1.0(7) no . . . .
C2 C13 C27 N53 178.7(5) no . . . .
C2 C13 C27 C15 -0.8(9) no . . . .
C16 C14 C35 N34 0.6(6) no . . . .
C35 C14 C16 C8 -0.7(6) no . . . .
C35 C14 C16 C23 -178.8(3) no . . . .
C27 C15 C46 C20 178.8(5) no . . . .
C27 C15 C46 C47 0.9(7) no . . . .
C46 C15 C27 N53 -179.9(5) no . . . .
C46 C15 C27 C13 -0.4(9) no . . . .
C8 C16 C23 S5 14.3(6) no . . . .
C8 C16 C23 C19 -167.1(4) no . . . .
C14 C16 C23 S5 -167.6(3) no . . . .
C14 C16 C23 C19 11.0(7) no . . . .
C10 C17 C18 C19 -131.3(4) no . . . .
C10 C17 C18 C29 49.1(7) no . . . .
C10 C17 C28 F41 101.7(4) no . . . .
C10 C17 C28 F45 -138.8(4) no . . . .
C10 C17 C28 C26 -17.3(5) no . . . .
C18 C17 C28 F41 -77.7(5) no . . . .
C18 C17 C28 F45 41.8(6) no . . . .
C18 C17 C28 C26 163.3(4) no . . . .
C28 C17 C18 C19 48.1(6) no . . . .
C28 C17 C18 C29 -131.5(4) no . . . .
C17 C18 C19 C23 178.5(3) no . . . .
C17 C18 C29 S5 -178.8(3) no . . . .
C17 C18 C29 C30 0.0(8) no . . . .
C19 C18 C29 S5 1.6(5) no . . . .
C19 C18 C29 C30 -179.6(4) no . . . .
C29 C18 C19 C23 -1.9(5) no . . . .
C18 C19 C23 S5 1.3(5) no . . . .
C18 C19 C23 C16 -177.5(4) no . . . .
O42 C20 C46 C15 11.9(6) no . . . .
O42 C20 C46 C47 -170.3(4) no . . . .
O50 C20 C46 C15 -166.2(4) no . . . .
O50 C20 C46 C47 11.6(6) no . . . .
C7 C22 C24 N36 -0.4(8) no . . . .
F43 C25 C26 F39 -33.6(5) no . . . .
F43 C25 C26 F40 87.5(5) no . . . .
F43 C25 C26 C28 -148.3(3) no . . . .
F44 C25 C26 F39 -150.5(4) no . . . .
F44 C25 C26 F40 -29.4(5) no . . . .
F44 C25 C26 C28 94.8(4) no . . . .
C10 C25 C26 F39 89.8(4) no . . . .
C10 C25 C26 F40 -149.2(4) no . . . .
C10 C25 C26 C28 -24.9(4) no . . . .
F39 C26 C28 F41 150.3(4) no . . . .
F39 C26 C28 F45 33.1(6) no . . . .
F39 C26 C28 C17 -89.8(5) no . . . .
F40 C26 C28 F41 29.3(7) no . . . .
F40 C26 C28 F45 -87.9(6) no . . . .
F40 C26 C28 C17 149.3(5) no . . . .
C25 C26 C28 F41 -94.6(5) no . . . .
C25 C26 C28 F45 148.2(4) no . . . .
C25 C26 C28 C17 25.3(5) no . . . .
S1 C37 C38 C3 0.5(4) no . . . .
C7 C37 C38 C3 176.0(3) no . . . .
C15 C46 C47 C2 -0.2(6) no . . . .
C20 C46 C47 C2 -178.1(3) no . . . .

loop_
_platon_squeeze_void_nr
_platon_squeeze_void_average_x
_platon_squeeze_void_average_y
_platon_squeeze_void_average_z
_platon_squeeze_void_volume
_platon_squeeze_void_count_electrons
_platon_squeeze_void_content
1 0.250 0.250 0.452 2030 300 ' '
2 -0.250 0.750 0.739 2030 301 ' '
